data_7116871
loop_
_publ_author_name
'K. W. J. Heard'
'J. J. Morrison'
'L. Weston'
'C. H. Lo'
'L. Pirvu'
'J. Raftery'
'M. S. Little'
'J. J. W. McDouall'
'S. G. Yeates'
'P. Quayle'

_publ_section_title
;
 An orthogonal C-H borylation - cross-coupling strategy for the
 preparation of tetrasubstituted 'A2B2'-chrysene derivatives with tuneable
 photophysical properties
;
_journal_name_full Chem.Commun.
_journal_page_first 6115
_journal_paper_doi 10.1039/C4cc10132D
_journal_volume 51
_journal_year 2015
_chemical_formula_sum 'C42 H42 Cl2'
_chemical_formula_weight 617.66
_chemical_name_systematic
; 
 ? 
;
_space_group_IT_number 14
_symmetry_cell_setting monoclinic
_symmetry_space_group_name_Hall '-P 2ybc'
_symmetry_space_group_name_H-M 'P 1 21/c 1'
_atom_sites_solution_hydrogens geom
_atom_sites_solution_primary direct
_atom_sites_solution_secondary difmap
_audit_creation_method SHELXL-97
_audit_update_record
;
2014-10-17 deposited with the CCDC.
2015-02-26 downloaded from the CCDC.
;
_cell_angle_alpha 90.00
_cell_angle_beta 96.615(4)
_cell_angle_gamma 90.00
_cell_formula_units_Z 4
_cell_length_a 15.5669(11)
_cell_length_b 11.5716(8)
_cell_length_c 18.0171(14)
_cell_measurement_reflns_used 9948
_cell_measurement_temperature 100(2)
_cell_measurement_theta_max 72.56
_cell_measurement_theta_min 2.86
_cell_volume 3223.9(4)
_computing_cell_refinement 'Bruker SAINT'
_computing_data_collection 'Bruker APEX2'
_computing_data_reduction 'Bruker SAINT'
_computing_molecular_graphics 'Bruker SHELXTL'
_computing_publication_material 'Bruker SHELXTL'
_computing_structure_refinement 'SHELXL-97 (Sheldrick, 2008)'
_computing_structure_solution 'SHELXS-97 (Sheldrick, 2008)'
_diffrn_ambient_temperature 100(2)
_diffrn_measured_fraction_theta_full 0.986
_diffrn_measured_fraction_theta_max 0.969
_diffrn_measurement_device_type 'Bruker APEX-II CCD'
_diffrn_measurement_method '\f and \w scans'
_diffrn_radiation_monochromator graphite
_diffrn_radiation_source 'fine-focus sealed tube'
_diffrn_radiation_type CuK\a
_diffrn_radiation_wavelength 1.54178
_diffrn_reflns_av_R_equivalents 0.0604
_diffrn_reflns_av_sigmaI/netI 0.0468
_diffrn_reflns_limit_h_max 19
_diffrn_reflns_limit_h_min -19
_diffrn_reflns_limit_k_max 14
_diffrn_reflns_limit_k_min -14
_diffrn_reflns_limit_l_max 19
_diffrn_reflns_limit_l_min -21
_diffrn_reflns_number 27577
_diffrn_reflns_theta_full 67.00
_diffrn_reflns_theta_max 72.94
_diffrn_reflns_theta_min 2.86
_exptl_absorpt_coefficient_mu 2.020
_exptl_absorpt_correction_T_max 0.7792
_exptl_absorpt_correction_T_min 0.607457
_exptl_absorpt_correction_type multi-scan
_exptl_absorpt_process_details SADABS
_exptl_crystal_colour white
_exptl_crystal_density_diffrn 1.273
_exptl_crystal_density_method 'not measured'
_exptl_crystal_description block
_exptl_crystal_F_000 1312
_exptl_crystal_size_max 0.29
_exptl_crystal_size_mid 0.23
_exptl_crystal_size_min 0.13
_refine_diff_density_max 0.542
_refine_diff_density_min -0.447
_refine_diff_density_rms 0.074
_refine_ls_extinction_method none
_refine_ls_goodness_of_fit_ref 1.074
_refine_ls_hydrogen_treatment constr
_refine_ls_matrix_type full
_refine_ls_number_parameters 436
_refine_ls_number_reflns 6250
_refine_ls_number_restraints 48
_refine_ls_restrained_S_all 1.115
_refine_ls_R_factor_all 0.0732
_refine_ls_R_factor_gt 0.0611
_refine_ls_shift/su_max 0.001
_refine_ls_shift/su_mean 0.000
_refine_ls_structure_factor_coef Fsqd
_refine_ls_weighting_details 'calc w=1/[\s^2^(Fo^2^)+(0.0847P)^2^+4.7058P] where P=(Fo^2^+2Fc^2^)/3'
_refine_ls_weighting_scheme calc
_refine_ls_wR_factor_gt 0.1708
_refine_ls_wR_factor_ref 0.1818
_reflns_number_gt 5224
_reflns_number_total 6250
_reflns_threshold_expression >2sigma(I)
_cod_data_source_file c4cc10132d2.cif
_cod_data_source_block s4067na
_cod_original_sg_symbol_H-M P2(1)/c
_cod_database_code 7116871

loop_
_symmetry_equiv_pos_as_xyz
'x, y, z'
'-x, y+1/2, -z+1/2'
'-x, -y, -z'
'x, -y-1/2, z-1/2'

loop_
_atom_site_label
_atom_site_type_symbol
_atom_site_fract_x
_atom_site_fract_y
_atom_site_fract_z
_atom_site_U_iso_or_equiv
_atom_site_adp_type
_atom_site_occupancy
_atom_site_symmetry_multiplicity
_atom_site_calc_flag
_atom_site_refinement_flags
_atom_site_disorder_assembly
_atom_site_disorder_group
C1 C -0.02982(18) 0.0744(2) 0.83592(17) 0.0239(6) Uani 1 1 d . . .
C2 C -0.06224(18) 0.0781(2) 0.90828(17) 0.0230(6) Uani 1 1 d . . .
C3 C -0.12208(18) 0.0004(2) 0.93538(17) 0.0240(6) Uani 1 1 d . . .
C4 C -0.15295(18) 0.0142(2) 1.00247(17) 0.0251(6) Uani 1 1 d . . .
H4 H -0.1931 -0.0405 1.0174 0.030 Uiso 1 1 calc R . .
C5 C -0.12707(19) 0.1074(3) 1.05057(18) 0.0272(6) Uani 1 1 d . . .
C6 C -0.1662(2) 0.1235(3) 1.12113(18) 0.0292(7) Uani 1 1 d . A .
C7 C -0.2518(2) 0.0932(3) 1.12472(19) 0.0367(8) Uani 1 1 d . . .
H7 H -0.2846 0.0611 1.0819 0.044 Uiso 1 1 calc R . .
C8 C -0.2903(2) 0.1087(4) 1.18939(19) 0.0408(8) Uani 1 1 d . A .
H8 H -0.3489 0.0864 1.1904 0.049 Uiso 1 1 calc R . .
C9 C -0.2448(3) 0.1564(3) 1.25301(19) 0.0381(8) Uani 1 1 d . . .
C16 C -0.1584(3) 0.1869(3) 1.24888(19) 0.0393(9) Uani 1 1 d . A .
H16 H -0.1257 0.2192 1.2916 0.047 Uiso 1 1 calc R . .
C17 C -0.1194(2) 0.1711(3) 1.18420(19) 0.0330(7) Uani 1 1 d . . .
H17 H -0.0607 0.1929 1.1830 0.040 Uiso 1 1 calc R A .
C18 C -0.06402(19) 0.1800(2) 1.02884(18) 0.0271(6) Uani 1 1 d . . .
H18 H -0.0427 0.2410 1.0611 0.033 Uiso 1 1 calc R . .
C19 C -0.03071(19) 0.1656(2) 0.96013(17) 0.0249(6) Uani 1 1 d . . .
C20 C 0.0366(2) 0.2401(2) 0.94104(18) 0.0280(7) Uani 1 1 d . . .
H20 H 0.0547 0.3027 0.9732 0.034 Uiso 1 1 calc R . .
C21 C 0.0752(2) 0.2237(2) 0.87842(18) 0.0280(7) Uani 1 1 d . . .
H21 H 0.1233 0.2704 0.8699 0.034 Uiso 1 1 calc R . .
C22 C 0.04514(19) 0.1372(2) 0.82450(17) 0.0253(6) Uani 1 1 d . . .
C23 C 0.08494(19) 0.1186(2) 0.75612(17) 0.0245(6) Uani 1 1 d . . .
C24 C 0.17055(19) 0.1484(2) 0.74341(17) 0.0269(6) Uani 1 1 d . . .
C25 C 0.20332(19) 0.1269(2) 0.67731(17) 0.0263(6) Uani 1 1 d . . .
H25 H 0.2613 0.1483 0.6722 0.032 Uiso 1 1 calc R . .
C26 C 0.15281(19) 0.0737(2) 0.61684(17) 0.0248(6) Uani 1 1 d . . .
C27 C 0.19187(19) 0.0517(2) 0.54703(17) 0.0245(6) Uani 1 1 d . B .
C28 C 0.25353(19) 0.1268(2) 0.52379(18) 0.0269(6) Uani 1 1 d . . .
H28 H 0.2686 0.1948 0.5519 0.032 Uiso 1 1 calc R . .
C29 C 0.2933(2) 0.1039(3) 0.46032(18) 0.0299(7) Uani 1 1 d . B .
H29 H 0.3350 0.1565 0.4456 0.036 Uiso 1 1 calc R . .
C30 C 0.2730(2) 0.0045(3) 0.41758(18) 0.0330(7) Uani 1 1 d . . .
C37 C 0.2111(2) -0.0690(3) 0.44039(19) 0.0369(8) Uani 1 1 d . B .
H37 H 0.1958 -0.1365 0.4119 0.044 Uiso 1 1 calc R . .
C38 C 0.1710(2) -0.0472(3) 0.50313(19) 0.0320(7) Uani 1 1 d . . .
H38 H 0.1287 -0.0996 0.5170 0.038 Uiso 1 1 calc R B .
C39 C 0.07034(19) 0.0402(2) 0.62758(17) 0.0260(6) Uani 1 1 d . . .
H39 H 0.0351 0.0035 0.5879 0.031 Uiso 1 1 calc R . .
C40 C 0.03702(19) 0.0588(2) 0.69567(17) 0.0262(6) Uani 1 1 d . . .
C41 C -0.04628(19) 0.0152(2) 0.70618(17) 0.0266(6) Uani 1 1 d . . .
H41 H -0.0815 -0.0166 0.6646 0.032 Uiso 1 1 calc R . .
C42 C -0.07667(19) 0.0176(2) 0.77306(17) 0.0259(6) Uani 1 1 d . . .
H42 H -0.1301 -0.0191 0.7788 0.031 Uiso 1 1 calc R . .
Cl1 Cl -0.15276(5) -0.12854(6) 0.88892(4) 0.02675(19) Uani 1 1 d . . .
Cl2 Cl 0.24660(5) 0.20692(8) 0.81255(4) 0.0391(2) Uani 1 1 d . . .
C10 C -0.2876(4) 0.1702(4) 1.3232(2) 0.0590(13) Uani 0.520(3) 1 d PD A 1
H10A H -0.2498 0.1380 1.3661 0.071 Uiso 0.520(3) 1 calc PR A 1
H10B H -0.3428 0.1269 1.3183 0.071 Uiso 0.520(3) 1 calc PR A 1
C11 C -0.3052(4) 0.2988(5) 1.3372(3) 0.0280(9) Uani 0.520(3) 1 d PD A 1
H11A H -0.3536 0.3294 1.3023 0.034 Uiso 0.520(3) 1 calc PR A 1
H11B H -0.2531 0.3472 1.3350 0.034 Uiso 0.520(3) 1 calc PR A 1
C12 C -0.3305(7) 0.2864(10) 1.4217(6) 0.0474(17) Uani 0.520(3) 1 d PDU A 1
H12A H -0.3322 0.2046 1.4377 0.057 Uiso 0.520(3) 1 calc PR A 1
H12B H -0.2911 0.3308 1.4581 0.057 Uiso 0.520(3) 1 calc PR A 1
C13 C -0.4193(4) 0.3391(6) 1.4094(3) 0.0334(10) Uani 0.520(3) 1 d PD A 1
H13A H -0.4522 0.2936 1.3692 0.040 Uiso 0.520(3) 1 calc PR A 1
H13B H -0.4119 0.4172 1.3886 0.040 Uiso 0.520(3) 1 calc PR A 1
C14 C -0.4781(4) 0.3532(6) 1.4702(4) 0.0364(10) Uani 0.520(3) 1 d PD A 1
H14A H -0.4939 0.2757 1.4877 0.044 Uiso 0.520(3) 1 calc PR A 1
H14B H -0.4461 0.3940 1.5131 0.044 Uiso 0.520(3) 1 calc PR A 1
C15 C -0.5598(4) 0.4194(7) 1.4448(4) 0.0443(12) Uani 0.520(3) 1 d PD A 1
H15A H -0.5449 0.4983 1.4311 0.066 Uiso 0.520(3) 1 calc PR A 1
H15B H -0.5966 0.4221 1.4854 0.066 Uiso 0.520(3) 1 calc PR A 1
H15C H -0.5910 0.3808 1.4013 0.066 Uiso 0.520(3) 1 calc PR A 1
C10S C -0.2876(4) 0.1702(4) 1.3232(2) 0.0590(13) Uani 0.480(3) 1 d PD A 2
H10C H -0.3506 0.1677 1.3073 0.071 Uiso 0.480(3) 1 calc PR A 2
H10D H -0.2737 0.0993 1.3528 0.071 Uiso 0.480(3) 1 calc PR A 2
C11S C -0.2744(4) 0.2639(6) 1.3745(4) 0.0280(9) Uani 0.480(3) 1 d PD A 2
H11C H -0.2620 0.3309 1.3432 0.034 Uiso 0.480(3) 1 calc PR A 2
H11D H -0.2190 0.2456 1.4050 0.034 Uiso 0.480(3) 1 calc PR A 2
C12S C -0.3294(8) 0.3114(11) 1.4283(7) 0.0474(17) Uani 0.480(3) 1 d PD A 2
H12C H -0.2940 0.3294 1.4761 0.057 Uiso 0.480(3) 1 calc PR A 2
H12D H -0.3576 0.3835 1.4084 0.057 Uiso 0.480(3) 1 calc PR A 2
C13S C -0.3939(4) 0.2262(6) 1.4400(4) 0.0334(10) Uani 0.480(3) 1 d PD A 2
H13C H -0.4031 0.2287 1.4935 0.040 Uiso 0.480(3) 1 calc PR A 2
H13D H -0.3696 0.1492 1.4306 0.040 Uiso 0.480(3) 1 calc PR A 2
C14S C -0.4819(4) 0.2350(6) 1.3942(4) 0.0364(10) Uani 0.480(3) 1 d PD A 2
H14C H -0.4743 0.2232 1.3409 0.044 Uiso 0.480(3) 1 calc PR A 2
H14D H -0.5188 0.1715 1.4092 0.044 Uiso 0.480(3) 1 calc PR A 2
C15S C -0.5286(5) 0.3474(7) 1.4015(5) 0.0443(12) Uani 0.480(3) 1 d PD A 2
H15D H -0.5334 0.3628 1.4543 0.066 Uiso 0.480(3) 1 calc PR A 2
H15E H -0.5866 0.3425 1.3739 0.066 Uiso 0.480(3) 1 calc PR A 2
H15F H -0.4964 0.4101 1.3809 0.066 Uiso 0.480(3) 1 calc PR A 2
C31 C 0.3114(7) -0.0311(13) 0.3553(8) 0.024(2) Uani 0.530(3) 1 d PD B 3
H31A H 0.3197 0.0374 0.3239 0.029 Uiso 0.530(3) 1 calc PR B 3
H31B H 0.2712 -0.0841 0.3254 0.029 Uiso 0.530(3) 1 calc PR B 3
C32 C 0.3983(4) -0.0918(5) 0.3734(3) 0.0281(9) Uani 0.530(3) 1 d PD B 3
H32A H 0.4331 -0.0495 0.4141 0.034 Uiso 0.530(3) 1 calc PR B 3
H32B H 0.3882 -0.1709 0.3915 0.034 Uiso 0.530(3) 1 calc PR B 3
C33 C 0.4488(4) -0.0991(5) 0.3066(3) 0.0299(9) Uani 0.530(3) 1 d PD B 3
H33A H 0.4606 -0.0197 0.2899 0.036 Uiso 0.530(3) 1 calc PR B 3
H33B H 0.4125 -0.1380 0.2652 0.036 Uiso 0.530(3) 1 calc PR B 3
C34 C 0.5347(6) -0.1640(9) 0.3214(7) 0.0283(12) Uani 0.530(3) 1 d PD B 3
H34A H 0.5657 -0.1360 0.3690 0.034 Uiso 0.530(3) 1 calc PR B 3
H34B H 0.5706 -0.1449 0.2811 0.034 Uiso 0.530(3) 1 calc PR B 3
C35 C 0.5258(4) -0.2955(5) 0.3256(4) 0.0277(11) Uani 0.530(3) 1 d PD B 3
H35A H 0.4886 -0.3150 0.3648 0.033 Uiso 0.530(3) 1 calc PR B 3
H35B H 0.4969 -0.3243 0.2774 0.033 Uiso 0.530(3) 1 calc PR B 3
C36 C 0.6115(4) -0.3558(5) 0.3426(4) 0.0334(10) Uani 0.530(3) 1 d PD B 3
H36A H 0.6489 -0.3362 0.3043 0.050 Uiso 0.530(3) 1 calc PR B 3
H36B H 0.6023 -0.4396 0.3430 0.050 Uiso 0.530(3) 1 calc PR B 3
H36C H 0.6390 -0.3309 0.3917 0.050 Uiso 0.530(3) 1 calc PR B 3
C31S C 0.3236(7) -0.0087(16) 0.3423(10) 0.024(2) Uani 0.470(3) 1 d PD B 4
H31C H 0.3221 -0.0913 0.3278 0.029 Uiso 0.470(3) 1 calc PR B 4
H31D H 0.2902 0.0346 0.3012 0.029 Uiso 0.470(3) 1 calc PR B 4
C32S C 0.4176(4) 0.0320(6) 0.3476(4) 0.0281(9) Uani 0.470(3) 1 d PD B 4
H32C H 0.4188 0.1163 0.3570 0.034 Uiso 0.470(3) 1 calc PR B 4
H32D H 0.4388 0.0192 0.2985 0.034 Uiso 0.470(3) 1 calc PR B 4
C33S C 0.4811(4) -0.0260(5) 0.4076(4) 0.0299(9) Uani 0.470(3) 1 d PD B 4
H33C H 0.5365 0.0169 0.4119 0.036 Uiso 0.470(3) 1 calc PR B 4
H33D H 0.4576 -0.0200 0.4563 0.036 Uiso 0.470(3) 1 calc PR B 4
C34S C 0.4991(4) -0.1531(5) 0.3924(4) 0.0283(12) Uani 0.470(3) 1 d PD B 4
H34C H 0.5329 -0.1869 0.4371 0.034 Uiso 0.470(3) 1 calc PR B 4
H34D H 0.4434 -0.1951 0.3840 0.034 Uiso 0.470(3) 1 calc PR B 4
C35S C 0.5483(7) -0.1711(10) 0.3251(8) 0.0277(11) Uani 0.470(3) 1 d PD B 4
H35C H 0.6007 -0.1219 0.3303 0.033 Uiso 0.470(3) 1 calc PR B 4
H35D H 0.5115 -0.1469 0.2792 0.033 Uiso 0.470(3) 1 calc PR B 4
C36S C 0.5749(5) -0.2975(6) 0.3173(4) 0.0334(10) Uani 0.470(3) 1 d PD B 4
H36D H 0.6087 -0.3229 0.3637 0.050 Uiso 0.470(3) 1 calc PR B 4
H36E H 0.6099 -0.3049 0.2757 0.050 Uiso 0.470(3) 1 calc PR B 4
H36F H 0.5230 -0.3456 0.3076 0.050 Uiso 0.470(3) 1 calc PR B 4

loop_
_atom_site_aniso_label
_atom_site_aniso_U_11
_atom_site_aniso_U_22
_atom_site_aniso_U_33
_atom_site_aniso_U_23
_atom_site_aniso_U_13
_atom_site_aniso_U_12
C1 0.0266(14) 0.0117(12) 0.0318(16) 0.0034(11) -0.0037(11) 0.0004(10)
C2 0.0262(14) 0.0119(12) 0.0295(16) 0.0011(11) -0.0032(11) 0.0025(10)
C3 0.0245(13) 0.0130(12) 0.0329(16) -0.0038(11) -0.0031(11) 0.0018(10)
C4 0.0244(14) 0.0166(13) 0.0334(17) -0.0017(11) -0.0006(11) 0.0026(11)
C5 0.0266(14) 0.0183(13) 0.0352(17) -0.0042(12) -0.0028(12) 0.0067(11)
C6 0.0341(16) 0.0180(14) 0.0339(17) -0.0071(12) -0.0029(13) 0.0107(12)
C7 0.0298(16) 0.047(2) 0.0311(18) -0.0125(15) -0.0048(13) 0.0113(14)
C8 0.0361(17) 0.056(2) 0.0290(18) -0.0054(15) -0.0026(13) 0.0170(16)
C9 0.060(2) 0.0248(16) 0.0278(17) -0.0008(13) -0.0019(15) 0.0206(15)
C16 0.066(2) 0.0167(14) 0.0309(19) -0.0029(12) -0.0132(16) 0.0064(15)
C17 0.0448(18) 0.0141(13) 0.0368(19) -0.0022(12) -0.0099(14) 0.0050(12)
C18 0.0300(15) 0.0154(13) 0.0340(17) -0.0061(11) -0.0050(12) 0.0033(11)
C19 0.0270(14) 0.0114(12) 0.0344(17) -0.0009(11) -0.0044(12) 0.0029(10)
C20 0.0338(15) 0.0123(13) 0.0355(17) -0.0007(11) -0.0066(13) -0.0026(11)
C21 0.0341(16) 0.0128(13) 0.0351(17) 0.0053(11) -0.0050(13) -0.0052(11)
C22 0.0314(15) 0.0152(13) 0.0271(16) 0.0048(11) -0.0054(12) -0.0020(11)
C23 0.0320(15) 0.0145(13) 0.0254(15) 0.0071(10) -0.0039(11) -0.0043(11)
C24 0.0305(15) 0.0190(13) 0.0284(16) 0.0066(11) -0.0086(12) -0.0093(11)
C25 0.0300(15) 0.0175(13) 0.0297(16) 0.0085(11) -0.0043(12) -0.0049(11)
C26 0.0319(15) 0.0117(12) 0.0292(16) 0.0054(10) -0.0033(12) 0.0002(11)
C27 0.0278(14) 0.0147(13) 0.0292(16) 0.0016(11) -0.0045(11) 0.0035(11)
C28 0.0278(14) 0.0189(14) 0.0330(17) -0.0058(11) -0.0008(12) 0.0027(11)
C29 0.0283(15) 0.0265(15) 0.0340(18) -0.0076(12) 0.0000(12) 0.0047(12)
C30 0.0403(17) 0.0259(16) 0.0295(17) -0.0074(12) -0.0097(13) 0.0165(13)
C37 0.052(2) 0.0167(14) 0.0362(19) -0.0059(12) -0.0186(15) 0.0080(13)
C38 0.0404(17) 0.0143(13) 0.0376(18) 0.0018(12) -0.0117(14) -0.0012(12)
C39 0.0297(14) 0.0157(13) 0.0302(16) 0.0034(11) -0.0068(12) -0.0006(11)
C40 0.0299(15) 0.0141(13) 0.0322(16) 0.0049(11) -0.0060(12) -0.0008(11)
C41 0.0282(14) 0.0174(13) 0.0315(16) 0.0019(11) -0.0075(12) -0.0020(11)
C42 0.0263(14) 0.0154(13) 0.0345(17) 0.0028(11) -0.0035(12) -0.0020(11)
Cl1 0.0342(4) 0.0149(3) 0.0311(4) -0.0043(2) 0.0038(3) -0.0061(3)
Cl2 0.0374(4) 0.0495(5) 0.0284(4) 0.0034(3) -0.0049(3) -0.0227(4)
C10 0.107(4) 0.049(2) 0.0198(19) 0.0036(15) 0.0018(19) 0.039(2)
C11 0.031(2) 0.029(2) 0.024(3) 0.0023(17) 0.0029(18) -0.0015(18)
C12 0.0404(18) 0.047(4) 0.052(2) -0.044(2) -0.0094(17) 0.008(2)
C13 0.034(2) 0.044(3) 0.024(2) -0.0002(19) 0.0061(17) -0.003(2)
C14 0.038(2) 0.045(3) 0.026(2) -0.0008(19) 0.0046(19) 0.004(2)
C15 0.031(2) 0.053(3) 0.047(3) -0.001(2) 0.000(2) 0.004(2)
C10S 0.107(4) 0.049(2) 0.0198(19) 0.0036(15) 0.0018(19) 0.039(2)
C11S 0.031(2) 0.029(2) 0.024(3) 0.0023(17) 0.0029(18) -0.0015(18)
C12S 0.0404(18) 0.047(4) 0.052(2) -0.044(2) -0.0094(17) 0.008(2)
C13S 0.034(2) 0.044(3) 0.024(2) -0.0002(19) 0.0061(17) -0.003(2)
C14S 0.038(2) 0.045(3) 0.026(2) -0.0008(19) 0.0046(19) 0.004(2)
C15S 0.031(2) 0.053(3) 0.047(3) -0.001(2) 0.000(2) 0.004(2)
C31 0.033(3) 0.023(6) 0.016(5) 0.003(3) 0.006(3) 0.005(3)
C32 0.033(2) 0.026(2) 0.025(2) 0.0002(17) 0.0054(17) 0.0044(18)
C33 0.034(2) 0.030(2) 0.026(2) 0.0019(17) 0.0061(17) -0.0010(18)
C34 0.026(3) 0.031(3) 0.028(3) 0.0008(19) 0.004(2) -0.001(2)
C35 0.023(3) 0.026(3) 0.036(3) -0.0039(19) 0.009(2) -0.001(2)
C36 0.032(3) 0.025(2) 0.042(3) -0.0052(19) 0.002(2) 0.0004(19)
C31S 0.033(3) 0.023(6) 0.016(5) 0.003(3) 0.006(3) 0.005(3)
C32S 0.033(2) 0.026(2) 0.025(2) 0.0002(17) 0.0054(17) 0.0044(18)
C33S 0.034(2) 0.030(2) 0.026(2) 0.0019(17) 0.0061(17) -0.0010(18)
C34S 0.026(3) 0.031(3) 0.028(3) 0.0008(19) 0.004(2) -0.001(2)
C35S 0.023(3) 0.026(3) 0.036(3) -0.0039(19) 0.009(2) -0.001(2)
C36S 0.032(3) 0.025(2) 0.042(3) -0.0052(19) 0.002(2) 0.0004(19)

loop_
_atom_type_symbol
_atom_type_description
_atom_type_scat_dispersion_real
_atom_type_scat_dispersion_imag
_atom_type_scat_source
C C 0.0181 0.0091 'International Tables Vol C Tables 4.2.6.8 and 6.1.1.4'
H H 0.0000 0.0000 'International Tables Vol C Tables 4.2.6.8 and 6.1.1.4'
Cl Cl 0.3639 0.7018 'International Tables Vol C Tables 4.2.6.8 and 6.1.1.4'

loop_
_geom_angle_atom_site_label_1
_geom_angle_atom_site_label_2
_geom_angle_atom_site_label_3
_geom_angle
C22 C1 C42 118.4(3)
C22 C1 C2 119.7(3)
C42 C1 C2 121.7(3)
C3 C2 C19 114.5(3)
C3 C2 C1 126.8(3)
C19 C2 C1 118.7(3)
C4 C3 C2 122.9(3)
C4 C3 Cl1 114.8(2)
C2 C3 Cl1 121.9(2)
C3 C4 C5 122.0(3)
C3 C4 H4 119.0
C5 C4 H4 119.0
C18 C5 C4 116.9(3)
C18 C5 C6 122.8(3)
C4 C5 C6 120.3(3)
C7 C6 C17 118.6(3)
C7 C6 C5 120.0(3)
C17 C6 C5 121.4(3)
C8 C7 C6 121.2(3)
C8 C7 H7 119.4
C6 C7 H7 119.4
C7 C8 C9 121.2(4)
C7 C8 H8 119.4
C9 C8 H8 119.4
C8 C9 C16 117.2(3)
C8 C9 C10 120.1(4)
C16 C9 C10 122.7(4)
C17 C16 C9 121.9(3)
C17 C16 H16 119.1
C9 C16 H16 119.1
C16 C17 C6 119.9(3)
C16 C17 H17 120.1
C6 C17 H17 120.1
C5 C18 C19 121.6(3)
C5 C18 H18 119.2
C19 C18 H18 119.2
C18 C19 C2 121.8(3)
C18 C19 C20 119.7(3)
C2 C19 C20 118.5(3)
C21 C20 C19 121.7(3)
C21 C20 H20 119.2
C19 C20 H20 119.2
C20 C21 C22 121.4(3)
C20 C21 H21 119.3
C22 C21 H21 119.3
C1 C22 C21 118.1(3)
C1 C22 C23 119.1(3)
C21 C22 C23 122.6(3)
C24 C23 C40 114.4(3)
C24 C23 C22 126.8(3)
C40 C23 C22 118.8(3)
C25 C24 C23 123.1(3)
C25 C24 Cl2 113.5(2)
C23 C24 Cl2 123.3(2)
C24 C25 C26 121.4(3)
C24 C25 H25 119.3
C26 C25 H25 119.3
C39 C26 C25 117.4(3)
C39 C26 C27 123.5(3)
C25 C26 C27 119.0(3)
C28 C27 C38 117.4(3)
C28 C27 C26 120.8(3)
C38 C27 C26 121.8(3)
C29 C28 C27 121.1(3)
C29 C28 H28 119.5
C27 C28 H28 119.5
C28 C29 C30 121.1(3)
C28 C29 H29 119.4
C30 C29 H29 119.4
C37 C30 C31 115.8(6)
C37 C30 C29 117.5(3)
C31 C30 C29 126.6(6)
C37 C30 C31S 127.0(7)
C31 C30 C31S 12.0(11)
C29 C30 C31S 115.4(7)
C38 C37 C30 121.9(3)
C38 C37 H37 119.0
C30 C37 H37 119.0
C37 C38 C27 120.9(3)
C37 C38 H38 119.5
C27 C38 H38 119.5
C26 C39 C40 121.7(3)
C26 C39 H39 119.2
C40 C39 H39 119.2
C39 C40 C41 119.7(3)
C39 C40 C23 121.9(3)
C41 C40 C23 118.3(3)
C42 C41 C40 122.1(3)
C42 C41 H41 118.9
C40 C41 H41 118.9
C41 C42 C1 121.2(3)
C41 C42 H42 119.4
C1 C42 H42 119.4
C9 C10 C11 110.2(4)
C9 C10 H10A 109.6
C11 C10 H10A 109.6
C9 C10 H10B 109.6
C11 C10 H10B 109.6
H10A C10 H10B 108.1
C10 C11 C12 97.8(5)
C10 C11 H11A 112.2
C12 C11 H11A 112.2
C10 C11 H11B 112.2
C12 C11 H11B 112.2
H11A C11 H11B 109.8
C13 C12 C11 98.3(8)
C13 C12 H12A 112.1
C11 C12 H12A 112.1
C13 C12 H12B 112.1
C11 C12 H12B 112.1
H12A C12 H12B 109.7
C12 C13 C14 123.9(6)
C12 C13 H13A 106.3
C14 C13 H13A 106.3
C12 C13 H13B 106.3
C14 C13 H13B 106.3
H13A C13 H13B 106.4
C15 C14 C13 113.1(6)
C15 C14 H14A 109.0
C13 C14 H14A 109.0
C15 C14 H14B 109.0
C13 C14 H14B 109.0
H14A C14 H14B 107.8
C12S C11S H11C 104.4
C12S C11S H11D 104.4
H11C C11S H11D 105.6
C13S C12S C11S 108.1(8)
C13S C12S H12C 110.1
C11S C12S H12C 110.1
C13S C12S H12D 110.1
C11S C12S H12D 110.1
H12C C12S H12D 108.4
C12S C13S C14S 118.3(8)
C12S C13S H13C 107.7
C14S C13S H13C 107.7
C12S C13S H13D 107.7
C14S C13S H13D 107.7
H13C C13S H13D 107.1
C15S C14S C13S 115.2(6)
C15S C14S H14C 108.5
C13S C14S H14C 108.5
C15S C14S H14D 108.5
C13S C14S H14D 108.5
H14C C14S H14D 107.5
C14S C15S H15D 109.5
C14S C15S H15E 109.5
H15D C15S H15E 109.5
C14S C15S H15F 109.5
H15D C15S H15F 109.5
H15E C15S H15F 109.5
C30 C31 C32 114.6(9)
C30 C31 H31A 108.6
C32 C31 H31A 108.6
C30 C31 H31B 108.6
C32 C31 H31B 108.6
H31A C31 H31B 107.6
C33 C32 C31 112.7(6)
C33 C32 H32A 109.1
C31 C32 H32A 109.1
C33 C32 H32B 109.1
C31 C32 H32B 109.1
H32A C32 H32B 107.8
C32 C33 C34 114.4(6)
C32 C33 H33A 108.7
C34 C33 H33A 108.7
C32 C33 H33B 108.7
C34 C33 H33B 108.7
H33A C33 H33B 107.6
C33 C34 C35 114.5(7)
C33 C34 H34A 108.6
C35 C34 H34A 108.6
C33 C34 H34B 108.6
C35 C34 H34B 108.6
H34A C34 H34B 107.6
C36 C35 C34 112.9(5)
C36 C35 H35A 109.0
C34 C35 H35A 109.0
C36 C35 H35B 109.0
C34 C35 H35B 109.0
H35A C35 H35B 107.8
C32S C31S C30 117.6(13)
C32S C31S H31C 107.9
C30 C31S H31C 107.9
C32S C31S H31D 107.9
C30 C31S H31D 107.9
H31C C31S H31D 107.2
C31S C32S C33S 116.3(7)
C31S C32S H32C 108.2
C33S C32S H32C 108.2
C31S C32S H32D 108.2
C33S C32S H32D 108.2
H32C C32S H32D 107.4
C34S C33S C32S 114.2(5)
C34S C33S H33C 108.7
C32S C33S H33C 108.7
C34S C33S H33D 108.7
C32S C33S H33D 108.7
H33C C33S H33D 107.6
C35S C34S C33S 113.2(6)
C35S C34S H34C 108.9
C33S C34S H34C 108.9
C35S C34S H34D 108.9
C33S C34S H34D 108.9
H34C C34S H34D 107.8
C34S C35S C36S 111.7(9)
C34S C35S H35C 109.3
C36S C35S H35C 109.3
C34S C35S H35D 109.3
C36S C35S H35D 109.3
H35C C35S H35D 107.9

loop_
_geom_bond_atom_site_label_1
_geom_bond_atom_site_label_2
_geom_bond_distance
C1 C22 1.410(4)
C1 C42 1.434(4)
C1 C2 1.452(4)
C2 C3 1.421(4)
C2 C19 1.426(4)
C3 C4 1.361(4)
C3 Cl1 1.750(3)
C4 C5 1.413(4)
C4 H4 0.9500
C5 C18 1.382(5)
C5 C6 1.484(5)
C6 C7 1.386(5)
C6 C17 1.392(4)
C7 C8 1.382(5)
C7 H7 0.9500
C8 C9 1.390(5)
C8 H8 0.9500
C9 C16 1.400(6)
C9 C10 1.504(5)
C16 C17 1.387(5)
C16 H16 0.9500
C17 H17 0.9500
C18 C19 1.406(4)
C18 H18 0.9500
C19 C20 1.429(4)
C20 C21 1.351(5)
C20 H20 0.9500
C21 C22 1.435(4)
C21 H21 0.9500
C22 C23 1.458(4)
C23 C24 1.421(4)
C23 C40 1.426(4)
C24 C25 1.371(4)
C24 Cl2 1.753(3)
C25 C26 1.410(4)
C25 H25 0.9500
C26 C39 1.376(4)
C26 C27 1.481(4)
C27 C28 1.394(4)
C27 C38 1.407(4)
C28 C29 1.387(4)
C28 H28 0.9500
C29 C30 1.399(4)
C29 H29 0.9500
C30 C37 1.383(5)
C30 C31 1.393(16)
C30 C31S 1.652(18)
C37 C38 1.376(5)
C37 H37 0.9500
C38 H38 0.9500
C39 C40 1.403(4)
C39 H39 0.9500
C40 C41 1.424(4)
C41 C42 1.345(4)
C41 H41 0.9500
C42 H42 0.9500
C10 C11 1.539(7)
C10 H10A 0.9900
C10 H10B 0.9900
C11 C12 1.622(11)
C11 H11A 0.9900
C11 H11B 0.9900
C12 C13 1.504(11)
C12 H12A 0.9900
C12 H12B 0.9900
C13 C14 1.516(7)
C13 H13A 0.9900
C13 H13B 0.9900
C14 C15 1.511(8)
C14 H14A 0.9900
C14 H14B 0.9900
C15 H15A 0.9800
C15 H15B 0.9800
C15 H15C 0.9800
C11S C12S 1.472(11)
C11S H11C 0.9900
C11S H11D 0.9900
C12S C13S 1.439(11)
C12S H12C 0.9900
C12S H12D 0.9900
C13S C14S 1.519(8)
C13S H13C 0.9900
C13S H13D 0.9900
C14S C15S 1.503(9)
C14S H14C 0.9900
C14S H14D 0.9900
C15S H15D 0.9800
C15S H15E 0.9800
C15S H15F 0.9800
C31 C32 1.526(11)
C31 H31A 0.9900
C31 H31B 0.9900
C32 C33 1.514(7)
C32 H32A 0.9900
C32 H32B 0.9900
C33 C34 1.529(9)
C33 H33A 0.9900
C33 H33B 0.9900
C34 C35 1.530(10)
C34 H34A 0.9900
C34 H34B 0.9900
C35 C36 1.505(7)
C35 H35A 0.9900
C35 H35B 0.9900
C36 H36A 0.9800
C36 H36B 0.9800
C36 H36C 0.9800
C31S C32S 1.530(11)
C31S H31C 0.9900
C31S H31D 0.9900
C32S C33S 1.533(8)
C32S H32C 0.9900
C32S H32D 0.9900
C33S C34S 1.528(8)
C33S H33C 0.9900
C33S H33D 0.9900
C34S C35S 1.522(12)
C34S H34C 0.9900
C34S H34D 0.9900
C35S C36S 1.531(10)
C35S H35C 0.9900
C35S H35D 0.9900
C36S H36D 0.9800
C36S H36E 0.9800
C36S H36F 0.9800

loop_
_geom_torsion_atom_site_label_1
_geom_torsion_atom_site_label_2
_geom_torsion_atom_site_label_3
_geom_torsion_atom_site_label_4
_geom_torsion
C22 C1 C2 C3 -163.2(3)
C42 C1 C2 C3 23.0(4)
C22 C1 C2 C19 14.9(4)
C42 C1 C2 C19 -158.9(3)
C19 C2 C3 C4 5.7(4)
C1 C2 C3 C4 -176.1(3)
C19 C2 C3 Cl1 -167.5(2)
C1 C2 C3 Cl1 10.8(4)
C2 C3 C4 C5 -0.3(4)
Cl1 C3 C4 C5 173.3(2)
C3 C4 C5 C18 -4.5(4)
C3 C4 C5 C6 176.2(3)
C18 C5 C6 C7 147.5(3)
C4 C5 C6 C7 -33.3(4)
C18 C5 C6 C17 -31.1(4)
C4 C5 C6 C17 148.1(3)
C17 C6 C7 C8 -0.5(5)
C5 C6 C7 C8 -179.1(3)
C6 C7 C8 C9 0.7(6)
C7 C8 C9 C16 -0.6(5)
C7 C8 C9 C10 -178.8(3)
C8 C9 C16 C17 0.4(5)
C10 C9 C16 C17 178.5(3)
C9 C16 C17 C6 -0.2(5)
C7 C6 C17 C16 0.3(4)
C5 C6 C17 C16 178.9(3)
C4 C5 C18 C19 3.5(4)
C6 C5 C18 C19 -177.2(3)
C5 C18 C19 C2 2.2(4)
C5 C18 C19 C20 -177.8(3)
C3 C2 C19 C18 -6.6(4)
C1 C2 C19 C18 175.0(2)
C3 C2 C19 C20 173.4(2)
C1 C2 C19 C20 -5.0(4)
C18 C19 C20 C21 174.7(3)
C2 C19 C20 C21 -5.3(4)
C19 C20 C21 C22 5.8(4)
C42 C1 C22 C21 159.5(3)
C2 C1 C22 C21 -14.4(4)
C42 C1 C22 C23 -15.7(4)
C2 C1 C22 C23 170.3(2)
C20 C21 C22 C1 4.2(4)
C20 C21 C22 C23 179.3(3)
C1 C22 C23 C24 -161.9(3)
C21 C22 C23 C24 23.1(4)
C1 C22 C23 C40 14.3(4)
C21 C22 C23 C40 -160.7(3)
C40 C23 C24 C25 3.1(4)
C22 C23 C24 C25 179.4(3)
C40 C23 C24 Cl2 -172.3(2)
C22 C23 C24 Cl2 4.0(4)
C23 C24 C25 C26 0.5(4)
Cl2 C24 C25 C26 176.3(2)
C24 C25 C26 C39 -2.4(4)
C24 C25 C26 C27 -179.5(3)
C39 C26 C27 C28 150.1(3)
C25 C26 C27 C28 -33.0(4)
C39 C26 C27 C38 -32.3(4)
C25 C26 C27 C38 144.6(3)
C38 C27 C28 C29 -0.7(4)
C26 C27 C28 C29 177.0(3)
C27 C28 C29 C30 -0.1(4)
C28 C29 C30 C37 0.9(4)
C28 C29 C30 C31 -176.5(6)
C28 C29 C30 C31S 178.3(6)
C31 C30 C37 C38 176.9(6)
C29 C30 C37 C38 -0.7(4)
C31S C30 C37 C38 -177.8(6)
C30 C37 C38 C27 -0.1(5)
C28 C27 C38 C37 0.9(4)
C26 C27 C38 C37 -176.8(3)
C25 C26 C39 C40 0.5(4)
C27 C26 C39 C40 177.5(3)
C26 C39 C40 C41 -175.4(3)
C26 C39 C40 C23 3.3(4)
C24 C23 C40 C39 -4.9(4)
C22 C23 C40 C39 178.4(2)
C24 C23 C40 C41 173.8(2)
C22 C23 C40 C41 -2.9(4)
C39 C40 C41 C42 171.4(3)
C23 C40 C41 C42 -7.4(4)
C40 C41 C42 C1 6.0(4)
C22 C1 C42 C41 5.8(4)
C2 C1 C42 C41 179.6(3)
C8 C9 C10 C11 -108.9(5)
C16 C9 C10 C11 73.0(5)
C9 C10 C11 C12 -168.6(5)
C10 C11 C12 C13 -122.5(6)
C11 C12 C13 C14 -179.7(6)
C12 C13 C14 C15 174.2(8)
C11S C12S C13S C14S -95.3(10)
C12S C13S C14S C15S -57.4(10)
C37 C30 C31 C32 -97.2(9)
C29 C30 C31 C32 80.1(10)
C31S C30 C31 C32 104(5)
C30 C31 C32 C33 -164.1(7)
C31 C32 C33 C34 -177.5(9)
C32 C33 C34 C35 75.1(9)
C33 C34 C35 C36 -178.2(7)
C37 C30 C31S C32S -145.9(8)
C31 C30 C31S C32S -122(5)
C29 C30 C31S C32S 36.9(12)
C30 C31S C32S C33S 58.5(14)
C31S C32S C33S C34S 68.8(12)
C32S C33S C34S C35S 67.4(8)
C33S C34S C35S C36S 172.9(7)
